data_7200647
loop_
_publ_author_name
'Liu, Hsin-Kuan'
'Tsao, Tai-Hsing'
'Zhang, Ya-Ting'
'Lin, Chia-Her'

_publ_section_title
;
 Microwave synthesis and single-crystal-to-single-crystal
 transformation of magnesium coordination polymers exhibiting selective
 gas adsorption and luminescence properties
;
_journal_issue 7
_journal_name_full CrystEngComm
_journal_page_first 1462
_journal_paper_doi 10.1039/b819559e
_journal_volume 11
_journal_year 2009
_chemical_formula_sum 'C10 H18 Mg2 O16'
_chemical_formula_weight 442.86
_chemical_name_systematic
;
?
;
_space_group_IT_number 14
_symmetry_cell_setting monoclinic
_symmetry_space_group_name_Hall '-P 2yn'
_symmetry_space_group_name_H-M 'P 1 21/n 1'
_atom_sites_solution_hydrogens geom
_atom_sites_solution_primary direct
_atom_sites_solution_secondary difmap
_audit_creation_method SHELXL-97
_cell_angle_alpha 90.00
_cell_angle_beta 99.255(2)
_cell_angle_gamma 90.00
_cell_formula_units_Z 2
_cell_length_a 5.0655(2)
_cell_length_b 14.4318(5)
_cell_length_c 11.3303(4)
_cell_measurement_reflns_used 1568
_cell_measurement_temperature 295(2)
_cell_measurement_theta_max 26.01
_cell_measurement_theta_min 3.36
_cell_volume 817.51(5)
_computing_cell_refinement 'Bruker SAINT (Bruker, 2007)'
_computing_data_collection 'Bruker APEX2 (Bruker, 2007)'
_computing_data_reduction 'Bruker SAINT'
_computing_molecular_graphics 'Bruker SHELXTL (Bruker, 2007)'
_computing_publication_material 'Bruker SHELXTL'
_computing_structure_refinement 'SHELXL-97 (Sheldrick, 2008)'
_computing_structure_solution 'SHELXS-97 (Sheldrick, 2008)'
_diffrn_ambient_temperature 295(2)
_diffrn_measured_fraction_theta_full 0.976
_diffrn_measured_fraction_theta_max 0.976
_diffrn_measurement_device_type 'Bruker APEX-II CCD'
_diffrn_measurement_method '\f and \w scans'
_diffrn_radiation_monochromator graphite
_diffrn_radiation_source 'fine-focus sealed tube'
_diffrn_radiation_type MoK\a
_diffrn_radiation_wavelength 0.71073
_diffrn_reflns_av_R_equivalents 0.0863
_diffrn_reflns_av_sigmaI/netI 0.0891
_diffrn_reflns_limit_h_max 6
_diffrn_reflns_limit_h_min -6
_diffrn_reflns_limit_k_max 19
_diffrn_reflns_limit_k_min -18
_diffrn_reflns_limit_l_max 15
_diffrn_reflns_limit_l_min -15
_diffrn_reflns_number 8999
_diffrn_reflns_theta_full 28.28
_diffrn_reflns_theta_max 28.28
_diffrn_reflns_theta_min 2.30
_exptl_absorpt_coefficient_mu 0.239
_exptl_absorpt_correction_T_max 0.9882
_exptl_absorpt_correction_T_min 0.9651
_exptl_absorpt_correction_type multi-scan
_exptl_absorpt_process_details 'SADABS (Bruker, 2007)'
_exptl_crystal_colour colourless
_exptl_crystal_density_diffrn 1.799
_exptl_crystal_density_method 'not measured'
_exptl_crystal_description acicular
_exptl_crystal_F_000 460
_exptl_crystal_size_max 0.15
_exptl_crystal_size_mid 0.05
_exptl_crystal_size_min 0.05
_refine_diff_density_max 0.388
_refine_diff_density_min -0.447
_refine_diff_density_rms 0.124
_refine_ls_extinction_method none
_refine_ls_goodness_of_fit_ref 0.980
_refine_ls_hydrogen_treatment constr
_refine_ls_matrix_type full
_refine_ls_number_parameters 127
_refine_ls_number_reflns 1984
_refine_ls_number_restraints 0
_refine_ls_restrained_S_all 0.980
_refine_ls_R_factor_all 0.0795
_refine_ls_R_factor_gt 0.0447
_refine_ls_shift/su_max 0.000
_refine_ls_shift/su_mean 0.000
_refine_ls_structure_factor_coef Fsqd
_refine_ls_weighting_details 'calc w=1/[\s^2^(Fo^2^)+(0.0639P)^2^+0.0000P] where P=(Fo^2^+2Fc^2^)/3'
_refine_ls_weighting_scheme calc
_refine_ls_wR_factor_gt 0.0979
_refine_ls_wR_factor_ref 0.1396
_reflns_number_gt 1205
_reflns_number_total 1984
_reflns_threshold_expression >2sigma(I)
_cod_data_source_file b819559e.txt
_cod_data_source_block mg_0m3
_cod_depositor_comments
;
The following automatic conversions were performed:
'_symmetry_cell_setting' value 'Monoclinic' changed to 'monoclinic'
according to '/home/saulius/struct/CIF-dictionaries/cif_core.dic'
dictionary named 'cif_core.dic' version 2.4.1 from 2010-06-29.

Automatic conversion script
Id: cif_fix_enum 1527 2010-12-29 10:47:43Z saulius 
;
_cod_original_sg_symbol_H-M P2(1)/n
_cod_database_code 7200647

loop_
_symmetry_equiv_pos_as_xyz
'x, y, z'
'-x+1/2, y+1/2, -z+1/2'
'-x, -y, -z'
'x-1/2, -y-1/2, z-1/2'

loop_
_atom_site_label
_atom_site_type_symbol
_atom_site_fract_x
_atom_site_fract_y
_atom_site_fract_z
_atom_site_U_iso_or_equiv
_atom_site_adp_type
_atom_site_occupancy
_atom_site_symmetry_multiplicity
_atom_site_calc_flag
_atom_site_refinement_flags
_atom_site_disorder_assembly
_atom_site_disorder_group
Mg1 Mg 0.08333(17) 0.13800(7) 0.15080(8) 0.0184(3) Uani 1 1 d . . .
O1 O 0.3625(4) 0.03136(15) 0.16913(16) 0.0216(5) Uani 1 1 d . . .
O2 O -0.0932(4) 0.08480(14) 0.28311(17) 0.0215(5) Uani 1 1 d . . .
O3 O 0.5778(5) -0.10072(15) 0.21154(18) 0.0351(6) Uani 1 1 d . . .
O4 O -0.0092(4) 0.17642(14) 0.44260(19) 0.0269(5) Uani 1 1 d . . .
C1 C 0.4816(5) -0.0269(2) 0.2433(2) 0.0186(6) Uani 1 1 d . . .
C2 C 0.4991(5) -0.00976(19) 0.3760(2) 0.0154(6) Uani 1 1 d . . .
C3 C 0.3255(5) -0.06148(19) 0.4349(2) 0.0167(6) Uani 1 1 d . . .
H3A H 0.2077 -0.1029 0.3909 0.020 Uiso 1 1 calc R . .
C4 C 0.6759(5) 0.05264(19) 0.4425(2) 0.0145(6) Uani 1 1 d . . .
C5 C -0.1260(5) 0.1090(2) 0.3855(3) 0.0163(6) Uani 1 1 d . . .
O1W O -0.2083(4) 0.06441(15) 0.04638(17) 0.0287(6) Uani 1 1 d . . .
H1 H -0.2170 0.0575 -0.0250 0.043 Uiso 1 1 d R . .
H2 H -0.3291 0.0439 0.0879 0.043 Uiso 1 1 d R . .
O2W O -0.1787(4) 0.25393(14) 0.1419(2) 0.0262(5) Uani 1 1 d . . .
H3 H -0.2650 0.2734 0.0728 0.039 Uiso 1 1 d R . .
H4 H -0.1341 0.3033 0.1826 0.039 Uiso 1 1 d R . .
O3W O 0.3523(4) 0.22455(16) 0.2536(2) 0.0346(6) Uani 1 1 d . . .
H5 H 0.3315 0.2333 0.3210 0.052 Uiso 1 1 d R . .
H6 H 0.5089 0.2422 0.2462 0.052 Uiso 1 1 d R . .
O4W O 0.2107(4) 0.17563(14) -0.00860(19) 0.0283(5) Uani 1 1 d . . .
H7 H 0.3005 0.2262 -0.0281 0.042 Uiso 1 1 d R . .
H8 H 0.2647 0.1334 -0.0656 0.042 Uiso 1 1 d R . .

loop_
_atom_site_aniso_label
_atom_site_aniso_U_11
_atom_site_aniso_U_22
_atom_site_aniso_U_33
_atom_site_aniso_U_23
_atom_site_aniso_U_13
_atom_site_aniso_U_12
Mg1 0.0180(4) 0.0217(6) 0.0163(6) -0.0002(4) 0.0056(4) -0.0017(4)
O1 0.0207(10) 0.0307(13) 0.0136(11) 0.0045(9) 0.0030(8) 0.0041(9)
O2 0.0228(10) 0.0281(13) 0.0150(11) -0.0028(9) 0.0073(8) -0.0061(9)
O3 0.0688(16) 0.0206(13) 0.0185(13) -0.0016(10) 0.0154(11) 0.0090(12)
O4 0.0321(11) 0.0243(13) 0.0258(13) -0.0070(10) 0.0095(9) -0.0090(10)
C1 0.0229(13) 0.0208(17) 0.0132(15) 0.0002(13) 0.0066(11) -0.0054(12)
C2 0.0195(13) 0.0158(16) 0.0115(14) 0.0006(12) 0.0044(11) 0.0039(11)
C3 0.0189(12) 0.0163(16) 0.0154(15) -0.0007(12) 0.0041(11) -0.0014(11)
C4 0.0175(12) 0.0145(15) 0.0118(14) 0.0010(12) 0.0035(10) 0.0028(11)
C5 0.0150(12) 0.0180(16) 0.0164(15) 0.0045(13) 0.0041(10) 0.0042(11)
O1W 0.0253(10) 0.0476(16) 0.0147(12) -0.0086(10) 0.0072(8) -0.0122(10)
O2W 0.0281(11) 0.0229(13) 0.0259(12) -0.0010(10) -0.0013(9) 0.0015(9)
O3W 0.0303(11) 0.0376(14) 0.0349(14) -0.0081(11) 0.0023(10) -0.0078(11)
O4W 0.0387(12) 0.0266(13) 0.0228(12) -0.0003(10) 0.0144(10) -0.0030(10)

loop_
_atom_type_symbol
_atom_type_description
_atom_type_scat_dispersion_real
_atom_type_scat_dispersion_imag
_atom_type_scat_source
C C 0.0033 0.0016 'International Tables Vol C Tables 4.2.6.8 and 6.1.1.4'
H H 0.0000 0.0000 'International Tables Vol C Tables 4.2.6.8 and 6.1.1.4'
O O 0.0106 0.0060 'International Tables Vol C Tables 4.2.6.8 and 6.1.1.4'
Mg Mg 0.0486 0.0363 'International Tables Vol C Tables 4.2.6.8 and 6.1.1.4'

loop_
_geom_angle_atom_site_label_1
_geom_angle_atom_site_label_2
_geom_angle_atom_site_label_3
_geom_angle
_geom_angle_site_symmetry_1
_geom_angle_site_symmetry_3
_geom_angle_publ_flag
O2 Mg1 O1W 82.32(8) . . ?
O2 Mg1 O3W 98.17(10) . . ?
O1W Mg1 O3W 173.94(10) . . ?
O2 Mg1 O1 91.13(8) . . ?
O1W Mg1 O1 95.17(9) . . ?
O3W Mg1 O1 90.86(9) . . ?
O2 Mg1 O4W 168.21(10) . . ?
O1W Mg1 O4W 85.94(9) . . ?
O3W Mg1 O4W 93.62(9) . . ?
O1 Mg1 O4W 88.80(8) . . ?
O2 Mg1 O2W 89.25(9) . . ?
O1W Mg1 O2W 89.64(9) . . ?
O3W Mg1 O2W 84.33(9) . . ?
O1 Mg1 O2W 175.18(9) . . ?
O4W Mg1 O2W 91.81(9) . . ?
C1 O1 Mg1 143.07(18) . . ?
C5 O2 Mg1 136.53(19) . . ?
O3 C1 O1 122.7(3) . . ?
O3 C1 C2 117.6(3) . . ?
O1 C1 C2 119.7(3) . . ?
C4 C2 C3 118.9(2) . . ?
C4 C2 C1 124.7(2) . . ?
C3 C2 C1 116.4(2) . . ?
C4 C3 C2 121.9(3) 3_656 . ?
C4 C3 H3A 119.0 3_656 . ?
C2 C3 H3A 119.0 . . ?
C3 C4 C2 119.2(2) 3_656 . ?
C3 C4 C5 119.0(2) 3_656 1_655 ?
C2 C4 C5 121.8(2) . 1_655 ?
O2 C5 O4 124.8(2) . . ?
O2 C5 C4 116.3(3) . 1_455 ?
O4 C5 C4 118.9(2) . 1_455 ?
Mg1 O1W H1 124.2 . . ?
Mg1 O1W H2 111.5 . . ?
H1 O1W H2 124.2 . . ?
Mg1 O2W H3 120.7 . . ?
Mg1 O2W H4 121.2 . . ?
H3 O2W H4 105.3 . . ?
Mg1 O3W H5 117.4 . . ?
Mg1 O3W H6 131.9 . . ?
H5 O3W H6 108.4 . . ?
Mg1 O4W H7 131.2 . . ?
Mg1 O4W H8 125.4 . . ?
H7 O4W H8 98.0 . . ?

loop_
_geom_bond_atom_site_label_1
_geom_bond_atom_site_label_2
_geom_bond_distance
_geom_bond_site_symmetry_2
_geom_bond_publ_flag
Mg1 O2 2.017(2) . ?
Mg1 O1W 2.037(2) . ?
Mg1 O3W 2.065(2) . ?
Mg1 O1 2.078(2) . ?
Mg1 O4W 2.085(2) . ?
Mg1 O2W 2.128(2) . ?
O1 C1 1.271(3) . ?
O2 C5 1.248(3) . ?
O3 C1 1.249(3) . ?
O4 C5 1.262(3) . ?
C1 C2 1.512(4) . ?
C2 C4 1.401(4) . ?
C2 C3 1.401(4) . ?
C3 C4 1.397(4) 3_656 ?
C3 H3A 0.9300 . ?
C4 C3 1.397(4) 3_656 ?
C4 C5 1.514(4) 1_655 ?
C5 C4 1.514(4) 1_455 ?
O1W H1 0.8096 . ?
O1W H2 0.8804 . ?
O2W H3 0.8786 . ?
O2W H4 0.8592 . ?
O3W H5 0.7980 . ?
O3W H6 0.8502 . ?
O4W H7 0.9054 . ?
O4W H8 0.9589 . ?
